data_7110944
loop_
_publ_author_name
'Mascal, Mark'
'Marjo, Christopher E.'
'Blake, Alexander J.'

_publ_section_title
;
 Breakdown of the hydrogen bond strength--length analogy: a revision
;
_journal_issue 17
_journal_name_full 'Chemical Communications'
_journal_page_first 1591
_journal_paper_doi 10.1039/b002361m
_journal_year 2000
_chemical_formula_moiety 'C4 H12 N +, C2 H1 O4 -'
_chemical_formula_sum 'C6 H13 N O4'
_chemical_formula_weight 163.17
_chemical_name_systematic
; 
 ? 
;
_space_group_IT_number 13
_symmetry_cell_setting monoclinic
_symmetry_space_group_name_Hall '-P 2yac'
_symmetry_space_group_name_H-M 'P 1 2/n 1'
_atom_sites_solution_hydrogens 'located from delta-F syntheses'
_atom_sites_solution_primary direct
_audit_creation_method SHELXL-97
_cell_angle_alpha 90.00
_cell_angle_beta 103.81(3)
_cell_angle_gamma 90.00
_cell_formula_units_Z 2
_cell_length_a 8.386(2)
_cell_length_b 5.700(2)
_cell_length_c 9.456(2)
_cell_measurement_reflns_used 40
_cell_measurement_temperature 220(2)
_cell_measurement_theta_max 17.0
_cell_measurement_theta_min 12.8
_cell_volume 438.9(2)
_computing_cell_refinement STADI4
_computing_data_collection 'STADI4 (Stoe & Cie, 1997a)'
_computing_data_reduction 'X-RED (Stoe & Cie, 1997b)'
_computing_molecular_graphics 'SHELXTL/PC (Sheldrick, 1994)'
_computing_publication_material 'SHELXL-97; PLATON (Spek, 1999)'
_computing_structure_refinement 'SHELXL-97 (Sheldrick, 1997)'
_computing_structure_solution 'SHELXS-97 (Sheldrick, 1990)'
_diffrn_ambient_temperature 220(2)
_diffrn_measured_fraction_theta_full 0.998
_diffrn_measured_fraction_theta_max 0.998
_diffrn_measurement_device_type 'Stoe Stadi-4 four-circle'
_diffrn_measurement_method omega/theta
_diffrn_radiation_monochromator graphite
_diffrn_radiation_source 'fine-focus sealed tube'
_diffrn_radiation_type MoK\a
_diffrn_radiation_wavelength 0.71073
_diffrn_reflns_av_R_equivalents 0.019
_diffrn_reflns_av_sigmaI/netI 0.018
_diffrn_reflns_limit_h_max 10
_diffrn_reflns_limit_h_min -10
_diffrn_reflns_limit_k_max 7
_diffrn_reflns_limit_k_min -7
_diffrn_reflns_limit_l_max 11
_diffrn_reflns_limit_l_min -11
_diffrn_reflns_number 1903
_diffrn_reflns_theta_full 25.99
_diffrn_reflns_theta_max 25.99
_diffrn_reflns_theta_min 3.57
_diffrn_standards_decay_% 'random variation +/-2'
_diffrn_standards_interval_time 60
_diffrn_standards_number 3
_exptl_absorpt_coefficient_mu 0.103
_exptl_absorpt_correction_type none
_exptl_crystal_colour colourless
_exptl_crystal_density_diffrn 1.235
_exptl_crystal_density_meas ?
_exptl_crystal_density_method 'not measured'
_exptl_crystal_description lath
_exptl_crystal_F_000 176
_exptl_crystal_size_max 0.70
_exptl_crystal_size_mid 0.35
_exptl_crystal_size_min 0.18
_refine_diff_density_max 0.21
_refine_diff_density_min -0.17
_refine_diff_density_rms 0.04
_refine_ls_extinction_expression Fc^*^=kFc[1+0.001xFc^2^\l^3^/sin(2\q)]^-1/4^
_refine_ls_extinction_method none
_refine_ls_goodness_of_fit_ref 1.07
_refine_ls_hydrogen_treatment 'refined positionally; methyl H atoms have common U(iso), oxalate H free'
_refine_ls_matrix_type full
_refine_ls_number_parameters 72
_refine_ls_number_reflns 867
_refine_ls_number_restraints 0
_refine_ls_restrained_S_all 1.07
_refine_ls_R_factor_all 0.0472
_refine_ls_R_factor_gt 0.0420
_refine_ls_shift/su_max 0.001
_refine_ls_shift/su_mean 0.000
_refine_ls_structure_factor_coef Fsqd
_refine_ls_weighting_details 'calc w=1/[\s^2^(Fo^2^)+(0.067P)^2^+0.095P] where P=(Fo^2^+2Fc^2^)/3'
_refine_ls_weighting_scheme calc
_refine_ls_wR_factor_gt 0.1132
_refine_ls_wR_factor_ref 0.1198
_reflns_number_gt 753
_reflns_number_total 867
_reflns_threshold_expression >2sigma(I)
_cod_data_source_file b002361msup1.cif
_cod_data_source_block MENHOX
_cod_depositor_comments
;
The following automatic conversions were performed:
'_atom_site_symetry_multiplicity' tag replaced with
'_atom_site_symmetry_multiplicity'.

Automatic conversion script
Id: cif_correct_tags 1440 2010-10-19 06:21:57Z saulius 

The following automatic conversions were performed:

'_exptl_crystal_density_meas' value 'not measured' was changed to '?'
- the value is perceived as not measured.

Automatic conversion script
Id: cif_fix_values 3008 2015-01-20 13:52:24Z robertas 
;
_cod_original_sg_symbol_H-M P2/n
_cod_database_code 7110944

loop_
_symmetry_equiv_pos_as_xyz
'x, y, z'
'-x+1/2, y, -z+1/2'
'-x, -y, -z'
'x-1/2, -y, z-1/2'

loop_
_atom_site_label
_atom_site_type_symbol
_atom_site_fract_x
_atom_site_fract_y
_atom_site_fract_z
_atom_site_U_iso_or_equiv
_atom_site_adp_type
_atom_site_occupancy
_atom_site_symmetry_multiplicity
_atom_site_calc_flag
_atom_site_refinement_flags
N1 N 0.7500 1.0576(3) 0.7500 0.0366(4) Uani 1 2 d S
C1M C 0.6054(2) 0.9066(4) 0.7498(2) 0.0566(5) Uani 1 1 d .
H1MA H 0.631(3) 0.806(4) 0.842(3) 0.077(4) Uiso 1 1 d .
H1MB H 0.513(3) 1.009(4) 0.746(3) 0.077(4) Uiso 1 1 d .
H1MC H 0.590(3) 0.808(4) 0.670(3) 0.077(4) Uiso 1 1 d .
C2M C 0.7874(3) 1.2092(4) 0.8822(2) 0.0606(5) Uani 1 1 d .
H2MA H 0.891(3) 1.302(5) 0.878(3) 0.086(4) Uiso 1 1 d .
H2MB H 0.691(3) 1.304(5) 0.877(3) 0.086(4) Uiso 1 1 d .
H2MC H 0.805(3) 1.102(5) 0.962(3) 0.086(4) Uiso 1 1 d .
O1 O 0.21042(13) 0.3217(3) 0.91454(10) 0.0559(4) Uani 1 1 d .
C1 C 0.28712(15) 0.4048(2) 0.83294(13) 0.0337(4) Uani 1 1 d .
O2 O 0.42989(12) 0.4961(2) 0.86899(11) 0.0540(4) Uani 1 1 d .
H2O H 0.5000 0.5000 1.0000 0.112(14) Uiso 1 2 d S

loop_
_atom_site_aniso_label
_atom_site_aniso_U_11
_atom_site_aniso_U_22
_atom_site_aniso_U_33
_atom_site_aniso_U_23
_atom_site_aniso_U_13
_atom_site_aniso_U_12
N1 0.0330(8) 0.0390(9) 0.0346(8) 0.000 0.0013(6) 0.000
C1M 0.0422(9) 0.0577(11) 0.0643(11) 0.0102(9) 0.0017(8) -0.0113(8)
C2M 0.0608(11) 0.0638(12) 0.0535(10) -0.0206(9) 0.0066(8) 0.0014(9)
O1 0.0454(6) 0.0867(10) 0.0326(6) 0.0069(5) 0.0034(4) -0.0223(6)
C1 0.0276(6) 0.0410(7) 0.0305(7) -0.0007(5) 0.0028(5) -0.0006(5)
O2 0.0344(6) 0.0888(9) 0.0357(6) -0.0030(5) 0.0019(4) -0.0197(6)

loop_
_atom_type_symbol
_atom_type_description
_atom_type_scat_dispersion_real
_atom_type_scat_dispersion_imag
_atom_type_scat_source
C C 0.0033 0.0016 'International Tables Vol C Tables 4.2.6.8 and 6.1.1.4'
H H 0.0000 0.0000 'International Tables Vol C Tables 4.2.6.8 and 6.1.1.4'
N N 0.0061 0.0033 'International Tables Vol C Tables 4.2.6.8 and 6.1.1.4'
O O 0.0106 0.0060 'International Tables Vol C Tables 4.2.6.8 and 6.1.1.4'

loop_
_geom_angle_atom_site_label_1
_geom_angle_atom_site_label_2
_geom_angle_atom_site_label_3
_geom_angle
_geom_angle_site_symmetry_1
_geom_angle_site_symmetry_3
C1M N1 C1M 109.2(2) . 2_656
C1M N1 C2M 110.17(13) . .
C1M N1 C2M 109.06(12) 2_656 .
C1M N1 C2M 109.06(12) . 2_656
C1M N1 C2M 110.17(13) 2_656 2_656
C2M N1 C2M 109.1(2) . 2_656
O1 C1 O2 126.60(12) . .
O1 C1 C1 120.01(13) . 2_556
O2 C1 C1 113.39(13) . 2_556

loop_
_geom_bond_atom_site_label_1
_geom_bond_atom_site_label_2
_geom_bond_distance
_geom_bond_site_symmetry_2
N1 C1M 1.486(2) .
N1 C2M 1.4905(19) .
O1 C1 1.2127(17) .
C1 O2 1.2749(17) .
C1 C1 1.543(2) 2_556
